data_4505234
loop_
_publ_author_name
'Xie, Zengqi'
'Liu, Linlin'
'Yang, Bing'
'Yang, Guangdi'
'Ye, Ling'
'Li, Min'
'Ma, Yuguang'

_publ_section_title
;
 Polymorphism of 2,5-Diphenyl-1,4-distyrylbenzene with Two cis Double
 Bonds:&#x2009; The Essential Role of Aromatic CH/\p Hydrogen Bonds
;
_journal_issue 5
_journal_name_full 'Crystal Growth &amp; Design'
_journal_page_first 1959
_journal_paper_doi 10.1021/cg0502441
_journal_volume 5
_journal_year 2005
_chemical_formula_moiety C34H26
_chemical_formula_sum 'C34 H26'
_chemical_formula_weight 434.55
_chemical_name_common Cis-DPDSB
_chemical_name_systematic Cis,cis-2,5-Diphenyl-1,4-distyrylbenzene
_space_group_IT_number 2
_symmetry_cell_setting triclinic
_symmetry_Int_Tables_number 2
_symmetry_space_group_name_Hall '-P 1'
_symmetry_space_group_name_H-M 'P -1'
_atom_sites_solution_hydrogens geom
_atom_sites_solution_primary direct
_atom_sites_solution_secondary difmap
_audit_creation_method SHELXL-97
_cell_angle_alpha 72.744(3)
_cell_angle_beta 72.976(3)
_cell_angle_gamma 74.679(5)
_cell_formula_units_Z 1
_cell_length_a 7.5099(7)
_cell_length_b 9.1405(11)
_cell_length_c 10.2177(13)
_cell_measurement_temperature 293(2)
_cell_volume 628.27(13)
_computing_structure_refinement 'SHELXL-97 (Sheldrick, 1997)'
_computing_structure_solution 'SHELXS-97 (Sheldrick, 1990)'
_diffrn_ambient_temperature 293(2)
_diffrn_measured_fraction_theta_full 0.918
_diffrn_measured_fraction_theta_max 0.918
_diffrn_radiation_monochromator graphite
_diffrn_radiation_probe x-ray
_diffrn_radiation_type MoK\a
_diffrn_radiation_wavelength 0.71073
_diffrn_reflns_av_R_equivalents 0.0000
_diffrn_reflns_av_sigmaI/netI 0.0251
_diffrn_reflns_limit_h_max 9
_diffrn_reflns_limit_h_min 0
_diffrn_reflns_limit_k_max 11
_diffrn_reflns_limit_k_min -11
_diffrn_reflns_limit_l_max 13
_diffrn_reflns_limit_l_min -12
_diffrn_reflns_number 2641
_diffrn_reflns_theta_full 27.48
_diffrn_reflns_theta_max 27.48
_diffrn_reflns_theta_min 2.38
_diffrn_source 'fine-focus sealed tube'
_exptl_absorpt_coefficient_mu 0.065
_exptl_absorpt_correction_type empirical
_exptl_crystal_colour colorless
_exptl_crystal_density_diffrn 1.149
_exptl_crystal_density_method 'not measured'
_exptl_crystal_description block
_exptl_crystal_F_000 230
_exptl_crystal_size_max 0.370
_exptl_crystal_size_mid 0.358
_exptl_crystal_size_min 0.302
_refine_diff_density_max 0.220
_refine_diff_density_min -0.246
_refine_diff_density_rms 0.059
_refine_ls_extinction_coef 0.063(16)
_refine_ls_extinction_expression Fc^*^=kFc[1+0.001xFc^2^\l^3^/sin(2\q)]^-1/4^
_refine_ls_extinction_method SHELXL
_refine_ls_goodness_of_fit_ref 1.055
_refine_ls_hydrogen_treatment mixed
_refine_ls_matrix_type full
_refine_ls_number_parameters 207
_refine_ls_number_reflns 2641
_refine_ls_number_restraints 0
_refine_ls_restrained_S_all 1.055
_refine_ls_R_factor_all 0.0731
_refine_ls_R_factor_gt 0.0506
_refine_ls_shift/su_max 0.000
_refine_ls_shift/su_mean 0.000
_refine_ls_structure_factor_coef Fsqd
_refine_ls_weighting_details 'calc w=1/[\s^2^(Fo^2^)+(0.1104P)^2^+0.0000P] where P=(Fo^2^+2Fc^2^)/3'
_refine_ls_weighting_scheme calc
_refine_ls_wR_factor_gt 0.1508
_refine_ls_wR_factor_ref 0.1679
_reflns_number_gt 1857
_reflns_number_total 2641
_reflns_threshold_expression >2sigma(I)
_cod_data_source_file cg0502441si20050601_110002.cif
_cod_data_source_block cisbeta
_cod_original_cell_volume 628.27(12)
_cod_database_code 4505234

loop_
_symmetry_equiv_pos_as_xyz
'x, y, z'
'-x, -y, -z'

loop_
_atom_site_label
_atom_site_type_symbol
_atom_site_fract_x
_atom_site_fract_y
_atom_site_fract_z
_atom_site_U_iso_or_equiv
_atom_site_adp_type
_atom_site_occupancy
_atom_site_symmetry_multiplicity
_atom_site_calc_flag
C17 C 0.0524(3) -0.1711(2) 0.1268(2) 0.0517(5) Uani 1 1 d
H17 H 0.089(3) -0.172(2) 0.027(2) 0.065(6) Uiso 1 1 d
C16 C -0.1048(3) -0.2316(3) 0.2144(2) 0.0638(6) Uani 1 1 d
H16 H -0.182(3) -0.266(3) 0.169(3) 0.088(7) Uiso 1 1 d
C15 C -0.1534(3) -0.2352(3) 0.3545(2) 0.0671(6) Uani 1 1 d
H15 H -0.265(3) -0.272(3) 0.414(2) 0.076(6) Uiso 1 1 d
C14 C -0.0451(3) -0.1783(2) 0.4082(2) 0.0629(5) Uani 1 1 d
H14 H -0.083(3) -0.174(3) 0.507(3) 0.082(7) Uiso 1 1 d
C13 C 0.1105(3) -0.1165(2) 0.32142(18) 0.0501(4) Uani 1 1 d
H13 H 0.190(3) -0.075(2) 0.359(2) 0.057(5) Uiso 1 1 d
C12 C 0.1615(2) -0.11195(17) 0.17945(16) 0.0402(4) Uani 1 1 d
H11 H 0.529(3) 0.106(3) 0.274(2) 0.063(5) Uiso 1 1 d
C11 C 0.5219(3) 0.2063(2) 0.2860(2) 0.0555(5) Uani 1 1 d
H10 H 0.761(3) 0.150(3) 0.349(2) 0.077(7) Uiso 1 1 d
C10 C 0.6646(3) 0.2296(3) 0.3334(3) 0.0735(6) Uani 1 1 d
H9 H 0.761(4) 0.397(3) 0.384(3) 0.101(8) Uiso 1 1 d
C9 C 0.6621(3) 0.3734(3) 0.3508(3) 0.0761(7) Uani 1 1 d
H8 H 0.507(3) 0.600(3) 0.340(3) 0.086(7) Uiso 1 1 d
C8 C 0.5185(3) 0.4943(3) 0.3213(3) 0.0703(6) Uani 1 1 d
H7 H 0.266(3) 0.558(3) 0.258(2) 0.061(5) Uiso 1 1 d
C7 C 0.3752(3) 0.4720(2) 0.2755(2) 0.0545(5) Uani 1 1 d
H5 H 0.096(3) 0.387(2) 0.2381(19) 0.052(5) Uiso 1 1 d
C6 C 0.3758(2) 0.32802(18) 0.25466(16) 0.0421(4) Uani 1 1 d
H4 H 0.077(3) 0.211(2) 0.1301(19) 0.054(5) Uiso 1 1 d
C5 C 0.2139(2) 0.31219(18) 0.21015(18) 0.0444(4) Uani 1 1 d
H1A H 0.460(2) -0.255(2) 0.0217(18) 0.048(4) Uiso 1 1 d
C4 C 0.2028(2) 0.21151(19) 0.14343(18) 0.0453(4) Uani 1 1 d
C2 C 0.3571(2) 0.09900(18) 0.07671(16) 0.0400(4) Uani 1 1 d
C3 C 0.3337(2) -0.05113(17) 0.08609(15) 0.0388(4) Uani 1 1 d
C1A C 0.4754(2) -0.14655(17) 0.01026(16) 0.0414(4) Uani 1 1 d

loop_
_atom_site_aniso_label
_atom_site_aniso_U_11
_atom_site_aniso_U_22
_atom_site_aniso_U_33
_atom_site_aniso_U_23
_atom_site_aniso_U_13
_atom_site_aniso_U_12
C17 0.0551(10) 0.0582(10) 0.0453(10) -0.0046(7) -0.0132(8) -0.0240(8)
C16 0.0561(11) 0.0751(13) 0.0645(13) -0.0003(9) -0.0189(9) -0.0327(10)
C15 0.0521(11) 0.0706(12) 0.0677(14) -0.0028(10) 0.0020(9) -0.0273(9)
C14 0.0642(12) 0.0713(12) 0.0454(11) -0.0130(9) 0.0084(9) -0.0247(10)
C13 0.0545(10) 0.0543(9) 0.0419(9) -0.0122(7) -0.0028(7) -0.0198(8)
C12 0.0412(8) 0.0372(7) 0.0408(8) -0.0073(6) -0.0058(6) -0.0118(6)
C11 0.0572(10) 0.0528(10) 0.0561(11) -0.0232(8) -0.0143(8) 0.0030(8)
C10 0.0524(11) 0.0891(16) 0.0777(15) -0.0332(12) -0.0236(10) 0.0132(11)
C9 0.0568(12) 0.1039(18) 0.0808(16) -0.0366(13) -0.0153(11) -0.0220(12)
C8 0.0696(13) 0.0706(13) 0.0837(16) -0.0281(11) -0.0142(11) -0.0280(11)
C7 0.0575(11) 0.0454(9) 0.0616(11) -0.0141(8) -0.0126(9) -0.0116(8)
C6 0.0422(8) 0.0422(8) 0.0386(8) -0.0125(6) -0.0009(6) -0.0086(7)
C5 0.0411(8) 0.0402(8) 0.0483(9) -0.0146(7) -0.0036(7) -0.0048(6)
C4 0.0410(8) 0.0470(8) 0.0475(9) -0.0132(7) -0.0062(7) -0.0103(7)
C2 0.0431(8) 0.0423(8) 0.0372(8) -0.0122(6) -0.0065(6) -0.0127(6)
C3 0.0431(8) 0.0429(8) 0.0329(8) -0.0084(6) -0.0069(6) -0.0157(6)
C1A 0.0484(9) 0.0400(8) 0.0393(8) -0.0113(6) -0.0059(7) -0.0169(7)

loop_
_atom_type_symbol
_atom_type_description
_atom_type_scat_dispersion_real
_atom_type_scat_dispersion_imag
_atom_type_scat_source
C C 0.0033 0.0016 'International Tables Vol C Tables 4.2.6.8 and 6.1.1.4'
H H 0.0000 0.0000 'International Tables Vol C Tables 4.2.6.8 and 6.1.1.4'

loop_
_geom_angle_atom_site_label_1
_geom_angle_atom_site_label_2
_geom_angle_atom_site_label_3
_geom_angle
_geom_angle_site_symmetry_1
_geom_angle_site_symmetry_3
C12 C17 C16 120.90(17) . .
C15 C16 C17 120.43(18) . .
C16 C15 C14 119.18(17) . .
C15 C14 C13 120.73(19) . .
C12 C13 C14 120.81(17) . .
C13 C12 C17 117.95(14) . .
C13 C12 C3 121.12(14) . .
C17 C12 C3 120.88(14) . .
C6 C11 C10 120.17(18) . .
C9 C10 C11 120.7(2) . .
C8 C9 C10 119.9(2) . .
C9 C8 C7 119.8(2) . .
C8 C7 C6 121.53(19) . .
C11 C6 C7 117.85(16) . .
C11 C6 C5 123.84(15) . .
C7 C6 C5 118.17(15) . .
C4 C5 C6 129.81(15) . .
C5 C4 C2 128.95(15) . .
C3 C2 C1A 118.04(14) . 2_655
C3 C2 C4 121.61(13) . .
C1A C2 C4 120.03(13) 2_655 .
C1A C3 C2 119.32(13) . .
C1A C3 C12 119.40(13) . .
C2 C3 C12 121.25(13) . .
C3 C1A C2 122.64(13) . 2_655

loop_
_geom_bond_atom_site_label_1
_geom_bond_atom_site_label_2
_geom_bond_distance
_geom_bond_site_symmetry_2
C17 C12 1.384(2) .
C17 C16 1.391(2) .
C16 C15 1.362(3) .
C15 C14 1.373(3) .
C14 C13 1.384(2) .
C13 C12 1.378(2) .
C12 C3 1.4950(19) .
C11 C6 1.376(2) .
C11 C10 1.383(3) .
C10 C9 1.373(3) .
C9 C8 1.356(3) .
C8 C7 1.374(3) .
C7 C6 1.393(2) .
C6 C5 1.470(2) .
C5 C4 1.328(2) .
C4 C2 1.479(2) .
C2 C3 1.401(2) .
C2 C1A 1.402(2) 2_655
C3 C1A 1.386(2) .
C1A C2 1.402(2) 2_655
